data_2215098
loop_
_publ_author_name
'Peng, Ya-Liu'
'Hsueh, Mao-Lin'
'Lin, Chu-Chieh'

_publ_section_title
Bis{<i>N</i>-[(1<i>Z</i>,3<i>Z</i>)-1,3-bis(4-fluorophenyl)-3-(phenylimino)prop-1-enyl]aniline(1--)}zinc(II)
_journal_coeditor_code GG2033
_journal_issue 9
_journal_name_full 'Acta Crystallographica Section E'
_journal_page_first m2388
_journal_page_last m2388
_journal_paper_doi 10.1107/S1600536807040123
_journal_volume 63
_journal_year 2007
_chemical_formula_iupac '[Zn (C27 H19 F2 N2)2]'
_chemical_formula_moiety 'C54 H38 F4 N4 Zn'
_chemical_formula_sum 'C54 H38 F4 N4 Zn'
_chemical_formula_weight 884.26
_chemical_name_systematic
;
Bis{<i>N</i>-[(1<i>Z</i>,3<i>Z</i>)-1,3-bis(4-fluorophenyl)-3-
(phenylimino)prop-1-enyl]aniline(1-)}zinc(II)
;
_space_group_IT_number 15
_symmetry_cell_setting monoclinic
_symmetry_space_group_name_Hall '-C 2yc'
_symmetry_space_group_name_H-M 'C 1 2/c 1'
_atom_sites_solution_hydrogens geom
_atom_sites_solution_primary direct
_atom_sites_solution_secondary difmap
_audit_creation_method SHELXL-97
_cell_angle_alpha 90
_cell_angle_beta 106.102(2)
_cell_angle_gamma 90
_cell_formula_units_Z 4
_cell_length_a 21.967(2)
_cell_length_b 10.6232(10)
_cell_length_c 19.2852(19)
_cell_measurement_reflns_used 3748
_cell_measurement_temperature 298(2)
_cell_measurement_theta_max 25.49
_cell_measurement_theta_min 2.48
_cell_volume 4323.8(7)
_computing_cell_refinement 'SAINT (Bruker, 1999)'
_computing_data_collection 'SMART (Bruker, 1999)'
_computing_data_reduction 'SAINT (Bruker, 1999)'
_computing_molecular_graphics 'SHELXTL (Bruker, 1999)'
_computing_publication_material 'SHELXTL (Bruker, 1999)'
_computing_structure_refinement 'SHELXL97 (Sheldrick, 1997)'
_computing_structure_solution 'SHELXS97 (Sheldrick, 1997)'
_diffrn_ambient_temperature 298(2)
_diffrn_measured_fraction_theta_full 0.996
_diffrn_measured_fraction_theta_max 0.996
_diffrn_measurement_device_type 'Bruker SMART 1000 CCD'
_diffrn_measurement_method '\f and \w'
_diffrn_radiation_monochromator graphite
_diffrn_radiation_source 'fine-focus sealed tube'
_diffrn_radiation_type MoK\a
_diffrn_radiation_wavelength 0.71073
_diffrn_reflns_av_R_equivalents 0.0482
_diffrn_reflns_av_sigmaI/netI 0.0491
_diffrn_reflns_limit_h_max 24
_diffrn_reflns_limit_h_min -27
_diffrn_reflns_limit_k_max 11
_diffrn_reflns_limit_k_min -13
_diffrn_reflns_limit_l_max 23
_diffrn_reflns_limit_l_min -23
_diffrn_reflns_number 12028
_diffrn_reflns_theta_full 26.1
_diffrn_reflns_theta_max 26.09
_diffrn_reflns_theta_min 1.93
_exptl_absorpt_coefficient_mu 0.628
_exptl_absorpt_correction_T_max 1.000
_exptl_absorpt_correction_T_min 0.524
_exptl_absorpt_correction_type multi-scan
_exptl_absorpt_process_details '(SADABS, Sheldrick, 1996)'
_exptl_crystal_colour yellow
_exptl_crystal_density_diffrn 1.358
_exptl_crystal_density_method 'not measured'
_exptl_crystal_description parallelpiped
_exptl_crystal_F_000 1824
_exptl_crystal_size_max 0.50
_exptl_crystal_size_mid 0.25
_exptl_crystal_size_min 0.14
_refine_diff_density_max 0.362
_refine_diff_density_min -0.301
_refine_ls_extinction_method none
_refine_ls_goodness_of_fit_ref 0.953
_refine_ls_hydrogen_treatment constr
_refine_ls_matrix_type full
_refine_ls_number_parameters 285
_refine_ls_number_reflns 4272
_refine_ls_number_restraints 0
_refine_ls_restrained_S_all 0.953
_refine_ls_R_factor_all 0.0651
_refine_ls_R_factor_gt 0.0404
_refine_ls_shift/su_max 0.001
_refine_ls_shift/su_mean 0.000
_refine_ls_structure_factor_coef Fsqd
_refine_ls_weighting_details 'calc w=1/[\s^2^(Fo^2^)+(0.059P)^2^] where P=(Fo^2^+2Fc^2^)/3'
_refine_ls_weighting_scheme calc
_refine_ls_wR_factor_gt 0.0947
_refine_ls_wR_factor_ref 0.1054
_reflns_number_gt 3043
_reflns_number_total 4272
_reflns_threshold_expression I>2\s(I)
_cod_data_source_file gg2033.cif
_cod_data_source_block I
_cod_original_sg_symbol_H-M 'C 2/c'
_cod_database_code 2215098
_cod_database_fobs_code 2215098

loop_
_symmetry_equiv_pos_as_xyz
'x, y, z'
'-x, y, -z+1/2'
'x+1/2, y+1/2, z'
'-x+1/2, y+1/2, -z+1/2'
'-x, -y, -z'
'x, -y, z-1/2'
'-x+1/2, -y+1/2, -z'
'x+1/2, -y+1/2, z-1/2'

loop_
_atom_site_type_symbol
_atom_site_label
_atom_site_fract_x
_atom_site_fract_y
_atom_site_fract_z
_atom_site_U_iso_or_equiv
_atom_site_adp_type
_atom_site_calc_flag
_atom_site_refinement_flags
_atom_site_occupancy
Zn Zn 0.5000 0.15528(4) 1.2500 0.03975(14) Uani d S 1
F F1 0.72953(9) 0.0113(2) 0.97921(11) 0.0977(7) Uani d . 1
F F2 0.33272(10) 0.65322(18) 0.92235(10) 0.0936(6) Uani d . 1
N N1 0.54684(9) 0.06780(18) 1.18950(9) 0.0403(5) Uani d . 1
N N2 0.44306(9) 0.25386(19) 1.16987(9) 0.0424(5) Uani d . 1
C C1 0.55117(11) 0.1220(2) 1.12847(11) 0.0391(5) Uani d . 1
C C2 0.51558(11) 0.2276(2) 1.09706(11) 0.0428(6) Uani d . 1
H H2A 0.5292 0.2669 1.0609 0.051 Uiso calc R 1
C C3 0.46282(11) 0.2823(2) 1.11195(11) 0.0412(5) Uani d . 1
C C4 0.57425(12) -0.0522(2) 1.21246(12) 0.0429(6) Uani d . 1
C C5 0.62314(13) -0.0624(3) 1.27565(13) 0.0550(7) Uani d . 1
H H5A 0.6406 0.0097 1.3008 0.066 Uiso calc R 1
C C6 0.64604(16) -0.1804(3) 1.30144(15) 0.0682(9) Uani d . 1
H H6A 0.6791 -0.1869 1.3436 0.082 Uiso calc R 1
C C7 0.62031(17) -0.2870(3) 1.26521(18) 0.0714(9) Uani d . 1
H H7A 0.6355 -0.3658 1.2828 0.086 Uiso calc R 1
C C8 0.57228(17) -0.2772(3) 1.20321(18) 0.0709(9) Uani d . 1
H H8A 0.5551 -0.3497 1.1784 0.085 Uiso calc R 1
C C9 0.54883(15) -0.1610(3) 1.17676(15) 0.0587(7) Uani d . 1
H H9A 0.5157 -0.1559 1.1346 0.070 Uiso calc R 1
C C10 0.59870(11) 0.0783(2) 1.09063(12) 0.0401(5) Uani d . 1
C C11 0.66212(12) 0.0696(2) 1.12655(13) 0.0495(6) Uani d . 1
H H11A 0.6753 0.0790 1.1764 0.059 Uiso calc R 1
C C12 0.70666(13) 0.0471(3) 1.08923(16) 0.0581(7) Uani d . 1
H H12A 0.7495 0.0419 1.1135 0.070 Uiso calc R 1
C C13 0.68610(14) 0.0326(3) 1.01600(16) 0.0596(7) Uani d . 1
C C14 0.62417(15) 0.0373(3) 0.97884(14) 0.0583(7) Uani d . 1
H H14A 0.6115 0.0241 0.9292 0.070 Uiso calc R 1
C C15 0.57990(12) 0.0620(3) 1.01597(12) 0.0486(6) Uani d . 1
H H15A 0.5372 0.0678 0.9909 0.058 Uiso calc R 1
C C16 0.42858(11) 0.3809(2) 1.06036(12) 0.0411(6) Uani d . 1
C C17 0.41609(13) 0.4975(2) 1.08620(14) 0.0534(7) Uani d . 1
H H17A 0.4291 0.5132 1.1356 0.064 Uiso calc R 1
C C18 0.38494(15) 0.5900(3) 1.04009(16) 0.0625(8) Uani d . 1
H H18A 0.3771 0.6682 1.0576 0.075 Uiso calc R 1
C C19 0.36572(14) 0.5641(3) 0.96792(16) 0.0629(8) Uani d . 1
C C20 0.37753(14) 0.4522(3) 0.93986(14) 0.0633(8) Uani d . 1
H H20A 0.3641 0.4377 0.8904 0.076 Uiso calc R 1
C C21 0.40987(13) 0.3606(3) 0.98648(13) 0.0540(7) Uani d . 1
H H21A 0.4192 0.2844 0.9681 0.065 Uiso calc R 1
C C22 0.37975(12) 0.2775(2) 1.17125(12) 0.0434(6) Uani d . 1
C C23 0.36800(14) 0.3224(3) 1.23379(14) 0.0563(7) Uani d . 1
H H23A 0.4014 0.3478 1.2725 0.068 Uiso calc R 1
C C24 0.30590(17) 0.3294(3) 1.23820(17) 0.0731(10) Uani d . 1
H H24A 0.2982 0.3601 1.2801 0.088 Uiso calc R 1
C C25 0.25627(16) 0.2920(3) 1.1824(2) 0.0775(10) Uani d . 1
H H25A 0.2151 0.2958 1.1866 0.093 Uiso calc R 1
C C26 0.26751(14) 0.2485(3) 1.11993(17) 0.0688(8) Uani d . 1
H H26A 0.2338 0.2239 1.0813 0.083 Uiso calc R 1
C C27 0.32846(12) 0.2416(2) 1.11452(14) 0.0513(6) Uani d . 1
H H27A 0.3355 0.2123 1.0720 0.062 Uiso calc R 1

loop_
_atom_site_aniso_label
_atom_site_aniso_U_11
_atom_site_aniso_U_22
_atom_site_aniso_U_33
_atom_site_aniso_U_12
_atom_site_aniso_U_13
_atom_site_aniso_U_23
Zn 0.0429(2) 0.0499(3) 0.0307(2) 0.000 0.01727(16) 0.000
F1 0.0807(14) 0.1299(18) 0.1090(14) 0.0018(12) 0.0703(12) -0.0228(13)
F2 0.1059(16) 0.0791(13) 0.0928(13) 0.0291(11) 0.0227(12) 0.0447(11)
N1 0.0457(12) 0.0467(11) 0.0319(9) 0.0068(9) 0.0167(8) 0.0036(9)
N2 0.0427(12) 0.0517(12) 0.0372(10) 0.0062(9) 0.0182(9) 0.0043(9)
C1 0.0383(13) 0.0491(14) 0.0323(11) 0.0012(10) 0.0138(10) 0.0006(10)
C2 0.0458(15) 0.0536(15) 0.0345(11) 0.0054(11) 0.0202(10) 0.0083(11)
C3 0.0437(14) 0.0472(14) 0.0349(11) 0.0016(11) 0.0144(10) 0.0003(11)
C4 0.0498(15) 0.0502(15) 0.0354(11) 0.0061(12) 0.0231(11) 0.0050(11)
C5 0.0649(19) 0.0583(17) 0.0425(13) 0.0105(14) 0.0163(13) 0.0038(12)
C6 0.082(2) 0.074(2) 0.0500(16) 0.0247(17) 0.0200(15) 0.0170(15)
C7 0.097(3) 0.0561(19) 0.074(2) 0.0246(18) 0.0461(19) 0.0225(17)
C8 0.094(3) 0.0479(18) 0.081(2) -0.0023(16) 0.041(2) -0.0005(16)
C9 0.0685(19) 0.0552(17) 0.0527(15) -0.0006(15) 0.0174(13) -0.0014(14)
C10 0.0419(14) 0.0427(13) 0.0406(12) 0.0028(10) 0.0196(11) 0.0040(10)
C11 0.0504(17) 0.0556(16) 0.0461(13) 0.0068(12) 0.0195(12) 0.0024(12)
C12 0.0415(16) 0.0621(18) 0.0756(18) 0.0077(13) 0.0247(14) 0.0039(15)
C13 0.0573(19) 0.0666(19) 0.0701(18) 0.0022(14) 0.0431(15) -0.0042(15)
C14 0.071(2) 0.0680(18) 0.0461(14) -0.0005(15) 0.0338(14) -0.0049(13)
C15 0.0453(15) 0.0631(17) 0.0417(12) -0.0008(12) 0.0190(11) -0.0033(12)
C16 0.0411(14) 0.0450(14) 0.0416(12) 0.0035(10) 0.0186(11) 0.0039(10)
C17 0.0628(18) 0.0510(17) 0.0505(14) 0.0008(13) 0.0226(13) 0.0026(12)
C18 0.077(2) 0.0423(16) 0.0741(19) 0.0078(14) 0.0312(16) 0.0065(15)
C19 0.0630(19) 0.0569(18) 0.0716(19) 0.0122(14) 0.0232(15) 0.0256(15)
C20 0.070(2) 0.075(2) 0.0444(14) 0.0102(16) 0.0153(13) 0.0124(14)
C21 0.0635(18) 0.0565(16) 0.0446(13) 0.0094(13) 0.0191(12) 0.0041(12)
C22 0.0463(15) 0.0452(14) 0.0443(13) 0.0088(11) 0.0219(11) 0.0082(11)
C23 0.0637(18) 0.0658(19) 0.0468(14) 0.0173(14) 0.0274(13) 0.0049(13)
C24 0.084(2) 0.087(2) 0.0666(19) 0.0328(19) 0.0501(18) 0.0177(17)
C25 0.059(2) 0.092(2) 0.096(2) 0.0266(18) 0.047(2) 0.029(2)
C26 0.0512(19) 0.075(2) 0.081(2) 0.0045(15) 0.0209(16) 0.0123(17)
C27 0.0484(16) 0.0565(16) 0.0531(15) 0.0051(13) 0.0207(13) 0.0034(13)

loop_
_atom_type_symbol
_atom_type_description
_atom_type_scat_dispersion_real
_atom_type_scat_dispersion_imag
_atom_type_scat_source
C C 0.0033 0.0016 'International Tables Vol C Tables 4.2.6.8 and 6.1.1.4'
H H 0.0000 0.0000 'International Tables Vol C Tables 4.2.6.8 and 6.1.1.4'
N N 0.0061 0.0033 'International Tables Vol C Tables 4.2.6.8 and 6.1.1.4'
F F 0.0171 0.0103 'International Tables Vol C Tables 4.2.6.8 and 6.1.1.4'
Zn Zn 0.2839 1.4301 'International Tables Vol C Tables 4.2.6.8 and 6.1.1.4'

loop_
_geom_angle_atom_site_label_1
_geom_angle_atom_site_label_2
_geom_angle_atom_site_label_3
_geom_angle_site_symmetry_1
_geom_angle_site_symmetry_3
_geom_angle
_geom_angle_publ_flag
N1 Zn N1 2_657 . 124.24(11) no
N1 Zn N2 2_657 2_657 96.10(7) no
N1 Zn N2 . 2_657 112.64(8) no
N1 Zn N2 2_657 . 112.64(8) no
N1 Zn N2 . . 96.10(7) no
N2 Zn N2 2_657 . 116.65(12) no
C1 N1 C4 . . 122.07(19) no
C1 N1 Zn . . 119.36(16) no
C4 N1 Zn . . 118.57(13) no
C3 N2 C22 . . 121.39(19) no
C3 N2 Zn . . 119.06(16) no
C22 N2 Zn . . 119.01(14) no
N1 C1 C2 . . 123.8(2) no
N1 C1 C10 . . 121.5(2) no
C2 C1 C10 . . 114.56(19) no
C3 C2 C1 . . 129.7(2) no
C3 C2 H2A . . 115.2 no
C1 C2 H2A . . 115.2 no
N2 C3 C2 . . 123.8(2) no
N2 C3 C16 . . 119.5(2) no
C2 C3 C16 . . 116.61(19) no
C9 C4 C5 . . 118.7(2) no
C9 C4 N1 . . 121.0(2) no
C5 C4 N1 . . 120.0(2) no
C4 C5 C6 . . 120.0(3) no
C4 C5 H5A . . 120.0 no
C6 C5 H5A . . 120.0 no
C7 C6 C5 . . 120.4(3) no
C7 C6 H6A . . 119.8 no
C5 C6 H6A . . 119.8 no
C8 C7 C6 . . 119.6(3) no
C8 C7 H7A . . 120.2 no
C6 C7 H7A . . 120.2 no
C7 C8 C9 . . 120.8(3) no
C7 C8 H8A . . 119.6 no
C9 C8 H8A . . 119.6 no
C8 C9 C4 . . 120.4(3) no
C8 C9 H9A . . 119.8 no
C4 C9 H9A . . 119.8 no
C11 C10 C15 . . 118.7(2) no
C11 C10 C1 . . 121.2(2) no
C15 C10 C1 . . 119.5(2) no
C10 C11 C12 . . 120.8(2) no
C10 C11 H11A . . 119.6 no
C12 C11 H11A . . 119.6 no
C13 C12 C11 . . 118.5(3) no
C13 C12 H12A . . 120.7 no
C11 C12 H12A . . 120.7 no
C14 C13 F1 . . 118.6(3) no
C14 C13 C12 . . 122.6(2) no
F1 C13 C12 . . 118.7(3) no
C13 C14 C15 . . 118.8(2) no
C13 C14 H14A . . 120.6 no
C15 C14 H14A . . 120.6 no
C14 C15 C10 . . 120.6(2) no
C14 C15 H15A . . 119.7 no
C10 C15 H15A . . 119.7 no
C21 C16 C17 . . 118.4(2) no
C21 C16 C3 . . 121.7(2) no
C17 C16 C3 . . 119.9(2) no
C18 C17 C16 . . 121.2(2) no
C18 C17 H17A . . 119.4 no
C16 C17 H17A . . 119.4 no
C19 C18 C17 . . 118.3(3) no
C19 C18 H18A . . 120.9 no
C17 C18 H18A . . 120.9 no
F2 C19 C20 . . 118.6(3) no
F2 C19 C18 . . 118.6(3) no
C20 C19 C18 . . 122.8(3) no
C19 C20 C21 . . 118.5(3) no
C19 C20 H20A . . 120.7 no
C21 C20 H20A . . 120.7 no
C20 C21 C16 . . 120.8(3) no
C20 C21 H21A . . 119.6 no
C16 C21 H21A . . 119.6 no
C27 C22 C23 . . 118.3(2) no
C27 C22 N2 . . 121.4(2) no
C23 C22 N2 . . 119.8(2) no
C22 C23 C24 . . 119.6(3) no
C22 C23 H23A . . 120.2 no
C24 C23 H23A . . 120.2 no
C25 C24 C23 . . 121.4(3) no
C25 C24 H24A . . 119.3 no
C23 C24 H24A . . 119.3 no
C24 C25 C26 . . 119.4(3) no
C24 C25 H25A . . 120.3 no
C26 C25 H25A . . 120.3 no
C27 C26 C25 . . 120.0(3) no
C27 C26 H26A . . 120.0 no
C25 C26 H26A . . 120.0 no
C26 C27 C22 . . 121.4(3) no
C26 C27 H27A . . 119.3 no
C22 C27 H27A . . 119.3 no

loop_
_geom_bond_atom_site_label_1
_geom_bond_atom_site_label_2
_geom_bond_site_symmetry_2
_geom_bond_distance
_geom_bond_publ_flag
Zn N1 2_657 1.9875(18) no
Zn N1 . 1.9875(18) no
Zn N2 2_657 1.9942(19) no
Zn N2 . 1.9942(19) no
F1 C13 . 1.356(3) no
F2 C19 . 1.356(3) no
N1 C1 . 1.337(3) no
N1 C4 . 1.427(3) no
N2 C3 . 1.340(3) no
N2 C22 . 1.421(3) no
C1 C2 . 1.405(3) no
C1 C10 . 1.503(3) no
C2 C3 . 1.396(3) no
C2 H2A . 0.9300 no
C3 C16 . 1.496(3) no
C4 C9 . 1.382(4) no
C4 C5 . 1.387(3) no
C5 C6 . 1.390(4) no
C5 H5A . 0.9300 no
C6 C7 . 1.368(4) no
C6 H6A . 0.9300 no
C7 C8 . 1.362(4) no
C7 H7A . 0.9300 no
C8 C9 . 1.379(4) no
C8 H8A . 0.9300 no
C9 H9A . 0.9300 no
C10 C11 . 1.376(3) no
C10 C15 . 1.394(3) no
C11 C12 . 1.387(3) no
C11 H11A . 0.9300 no
C12 C13 . 1.367(4) no
C12 H12A . 0.9300 no
C13 C14 . 1.351(4) no
C14 C15 . 1.383(3) no
C14 H14A . 0.9300 no
C15 H15A . 0.9300 no
C16 C21 . 1.386(3) no
C16 C17 . 1.391(3) no
C17 C18 . 1.374(4) no
C17 H17A . 0.9300 no
C18 C19 . 1.366(4) no
C18 H18A . 0.9300 no
C19 C20 . 1.361(4) no
C20 C21 . 1.380(4) no
C20 H20A . 0.9300 no
C21 H21A . 0.9300 no
C22 C27 . 1.389(4) no
C22 C23 . 1.386(3) no
C23 C24 . 1.392(4) no
C23 H23A . 0.9300 no
C24 C25 . 1.361(5) no
C24 H24A . 0.9300 no
C25 C26 . 1.376(4) no
C25 H25A . 0.9300 no
C26 C27 . 1.374(4) no
C26 H26A . 0.9300 no
C27 H27A . 0.9300 no
